data_4080438
loop_
_publ_author_name
'Danopoulos, Andreas A.'
'Monakhov, Kirill Yu.'
'Robert, Vincent'
'Braunstein, Pierre'
'Pattacini, Roberto'
'Conde-Guada\~no, Susana'
'Hanton, Martin'
'Tooze, Robert P.'

_publ_section_title
;
 Angular Distortions at Benzylic Carbons Due to Intramolecular
 Polarization-Induced Metal--Arene Interactions: A Case Study with
 Open-Shell Chromium(II) NHC Complexes
;
_journal_issue 6
_journal_name_full Organometallics
_journal_page_first 1842
_journal_paper_doi 10.1021/om3012568
_journal_volume 32
_journal_year 2013
_chemical_formula_moiety 'C33 H45 Cr O3'
_chemical_formula_sum 'C33 H45 Cr O3'
_chemical_formula_weight 541.69
_chemical_name_systematic
;
 ?
;
_space_group_IT_number 9
_symmetry_cell_setting monoclinic
_symmetry_space_group_name_Hall 'C -2yc'
_symmetry_space_group_name_H-M 'C 1 c 1'
_atom_sites_solution_hydrogens geom
_atom_sites_solution_primary direct
_atom_sites_solution_secondary difmap
_audit_creation_method SHELXL-97
_cell_angle_alpha 90.00
_cell_angle_beta 91.595(2)
_cell_angle_gamma 90.00
_cell_formula_units_Z 4
_cell_length_a 17.1273(7)
_cell_length_b 20.6239(9)
_cell_length_c 8.1996(3)
_cell_measurement_temperature 120(2)
_cell_volume 2895.2(2)
_computing_cell_refinement
;
'DENZO (Otwinowski & Minor, 1997) and COLLECT'
;
_computing_data_collection 'COLLECT (Hooft, 1998)'
_computing_data_reduction 'DENZO and COLLECT'
_computing_molecular_graphics 'ORTEP-3 (Farrugia, 1997)'
_computing_structure_refinement 'SHELXL-97 (Sheldrick, 1997)'
_computing_structure_solution 'SHELXS-07 (Sheldrick, 1997)'
_diffrn_ambient_temperature 120(2)
_diffrn_detector_area_resol_mean 9.091
_diffrn_measured_fraction_theta_full 0.985
_diffrn_measured_fraction_theta_max 0.985
_diffrn_measurement_device_type 'Bruker Nonius 95mm CCD camera on \k-goniostat'
_diffrn_measurement_method '\f &\w scans'
_diffrn_radiation_monochromator '10cm confocal mirrors'
_diffrn_radiation_source 'Bruker-Nonius FR591 rotating anode'
_diffrn_radiation_type MoK\a
_diffrn_radiation_wavelength 0.71073
_diffrn_reflns_av_R_equivalents 0.0726
_diffrn_reflns_av_sigmaI/netI 0.1217
_diffrn_reflns_limit_h_max 22
_diffrn_reflns_limit_h_min -22
_diffrn_reflns_limit_k_max 25
_diffrn_reflns_limit_k_min -26
_diffrn_reflns_limit_l_max 10
_diffrn_reflns_limit_l_min -10
_diffrn_reflns_number 13584
_diffrn_reflns_theta_full 27.63
_diffrn_reflns_theta_max 27.63
_diffrn_reflns_theta_min 3.17
_exptl_absorpt_coefficient_mu 0.426
_exptl_absorpt_correction_T_max 0.9832
_exptl_absorpt_correction_T_min 0.9427
_exptl_absorpt_correction_type multi-scan
_exptl_absorpt_process_details 'BRUKER SADABS'
_exptl_crystal_colour brown
_exptl_crystal_density_diffrn 1.243
_exptl_crystal_density_method 'not measured'
_exptl_crystal_description slab
_exptl_crystal_F_000 1164
_exptl_crystal_size_max 0.14
_exptl_crystal_size_mid 0.08
_exptl_crystal_size_min 0.04
_refine_diff_density_max 0.428
_refine_diff_density_min -0.405
_refine_diff_density_rms 0.105
_refine_ls_abs_structure_details 'Flack H D (1983), Acta Cryst. A39, 876-881'
_refine_ls_abs_structure_Flack 0.21(4)
_refine_ls_extinction_method none
_refine_ls_goodness_of_fit_ref 1.126
_refine_ls_hydrogen_treatment constr
_refine_ls_matrix_type full
_refine_ls_number_parameters 353
_refine_ls_number_reflns 6324
_refine_ls_number_restraints 8
_refine_ls_restrained_S_all 1.125
_refine_ls_R_factor_all 0.1317
_refine_ls_R_factor_gt 0.0779
_refine_ls_shift/su_max 0.000
_refine_ls_shift/su_mean 0.000
_refine_ls_structure_factor_coef Fsqd
_refine_ls_weighting_details 'calc w=1/[\s^2^(Fo^2^)+(0.0524P)^2^+7.0819P] where P=(Fo^2^+2Fc^2^)/3'
_refine_ls_weighting_scheme calc
_refine_ls_wR_factor_gt 0.1558
_refine_ls_wR_factor_ref 0.1818
_reflns_number_gt 4345
_reflns_number_total 6324
_reflns_threshold_expression I>2sigma(I)
_cod_data_source_file om3012568_si_003.cif
_cod_data_source_block complex1
_cod_original_sg_symbol_H-M c_c
_cod_database_code 4080438

loop_
_symmetry_equiv_pos_as_xyz
'x, y, z'
'x, -y, z+1/2'
'x+1/2, y+1/2, z'
'x+1/2, -y+1/2, z+1/2'

loop_
_atom_site_label
_atom_site_type_symbol
_atom_site_fract_x
_atom_site_fract_y
_atom_site_fract_z
_atom_site_U_iso_or_equiv
_atom_site_adp_type
_atom_site_occupancy
_atom_site_symmetry_multiplicity
_atom_site_calc_flag
_atom_site_refinement_flags
_atom_site_disorder_assembly
_atom_site_disorder_group
C1 C 0.0485(4) 0.1510(3) 0.4340(7) 0.0289(15) Uani 1 1 d . . .
H1A H 0.0152 0.1128 0.4547 0.035 Uiso 1 1 calc R . .
H1B H 0.0261 0.1728 0.3358 0.035 Uiso 1 1 calc R . .
C2 C 0.1259(3) 0.1265(3) 0.3917(7) 0.0302(14) Uani 1 1 d . . .
C3 C 0.1514(4) 0.0650(3) 0.4426(7) 0.0350(14) Uani 1 1 d . . .
H3 H 0.1173 0.0379 0.5015 0.042 Uiso 1 1 calc R . .
C4 C 0.2266(4) 0.0426(4) 0.4081(9) 0.0483(18) Uani 1 1 d . . .
H4 H 0.2432 0.0014 0.4474 0.058 Uiso 1 1 calc R . .
C5 C 0.2763(4) 0.0795(4) 0.3184(10) 0.055(2) Uani 1 1 d . . .
H5 H 0.3269 0.0641 0.2945 0.066 Uiso 1 1 calc R . .
C6 C 0.2515(4) 0.1390(4) 0.2640(8) 0.0473(19) Uani 1 1 d . . .
H6 H 0.2854 0.1646 0.2005 0.057 Uiso 1 1 calc R . .
C7 C 0.1780(4) 0.1627(3) 0.2994(7) 0.0374(15) Uani 1 1 d . . .
H7 H 0.1628 0.2043 0.2604 0.045 Uiso 1 1 calc R . .
C8 C 0.0755(4) 0.2942(3) 0.4872(7) 0.0291(14) Uani 1 1 d . . .
H8A H 0.1331 0.2910 0.4820 0.035 Uiso 1 1 calc R . .
H8B H 0.0540 0.2876 0.3751 0.035 Uiso 1 1 calc R . .
C9 C 0.0559(4) 0.3605(3) 0.5382(7) 0.0336(15) Uani 1 1 d . . .
C10 C 0.1068(4) 0.3995(3) 0.6324(8) 0.0394(16) Uani 1 1 d . . .
H10 H 0.1586 0.3846 0.6538 0.047 Uiso 1 1 calc R . .
C11 C 0.0848(6) 0.4582(4) 0.6949(9) 0.052(2) Uani 1 1 d . . .
H11 H 0.1207 0.4821 0.7616 0.062 Uiso 1 1 calc R . .
C12 C 0.0116(5) 0.4828(3) 0.6625(8) 0.049(2) Uani 1 1 d . . .
H12 H -0.0035 0.5233 0.7073 0.059 Uiso 1 1 calc R . .
C13 C -0.0398(5) 0.4479(3) 0.5636(8) 0.0410(18) Uani 1 1 d . . .
H13 H -0.0900 0.4651 0.5364 0.049 Uiso 1 1 calc R . .
C14 C -0.0184(4) 0.3882(3) 0.5045(7) 0.0360(15) Uani 1 1 d . . .
H14 H -0.0549 0.3646 0.4386 0.043 Uiso 1 1 calc R . .
C15 C -0.0813(3) 0.2342(3) 0.5482(7) 0.0279(13) Uani 1 1 d . . .
H15A H -0.1019 0.2709 0.6120 0.034 Uiso 1 1 calc R . .
H15B H -0.0786 0.2491 0.4336 0.034 Uiso 1 1 calc R . .
C16 C -0.1402(4) 0.1808(3) 0.5528(7) 0.0305(14) Uani 1 1 d . . .
C17 C -0.1527(4) 0.1398(3) 0.4212(8) 0.0329(14) Uani 1 1 d . . .
H17 H -0.1246 0.1473 0.3249 0.039 Uiso 1 1 calc R . .
C18 C -0.2042(4) 0.0887(3) 0.4237(9) 0.0410(17) Uani 1 1 d . . .
H18 H -0.2100 0.0611 0.3314 0.049 Uiso 1 1 calc R . .
C19 C -0.2479(4) 0.0775(3) 0.5616(9) 0.0476(19) Uani 1 1 d . . .
H19 H -0.2835 0.0422 0.5642 0.057 Uiso 1 1 calc R . .
C20 C -0.2391(4) 0.1183(4) 0.6948(9) 0.0425(17) Uani 1 1 d . . .
H20 H -0.2689 0.1115 0.7892 0.051 Uiso 1 1 calc R . .
C21 C -0.1860(4) 0.1696(3) 0.6898(8) 0.0367(15) Uani 1 1 d . . .
H21 H -0.1807 0.1978 0.7811 0.044 Uiso 1 1 calc R . .
C22 C 0.0888(4) 0.3018(3) 0.9549(7) 0.0308(14) Uani 1 1 d . . .
H22A H 0.1319 0.3177 0.8873 0.037 Uiso 1 1 calc R . .
H22B H 0.1091 0.2667 1.0269 0.037 Uiso 1 1 calc R . .
C23 C 0.0562(4) 0.3562(3) 1.0545(7) 0.0337(14) Uani 1 1 d . . .
H23A H 0.0624 0.3984 0.9991 0.040 Uiso 1 1 calc R . .
H23B H 0.0819 0.3582 1.1640 0.040 Uiso 1 1 calc R . .
C24 C -0.0287(4) 0.3378(3) 1.0651(7) 0.0350(15) Uani 1 1 d . . .
H24A H -0.0614 0.3759 1.0900 0.042 Uiso 1 1 calc R . .
H24B H -0.0364 0.3039 1.1486 0.042 Uiso 1 1 calc R . .
C25 C -0.0462(3) 0.3123(3) 0.8943(7) 0.0296(13) Uani 1 1 d . . .
H25A H -0.0916 0.2826 0.8934 0.036 Uiso 1 1 calc R . .
H25B H -0.0573 0.3484 0.8174 0.036 Uiso 1 1 calc R . .
C26 C 0.2222(11) 0.2353(9) 0.758(2) 0.037(4) Uani 0.50 1 d PU A 1
H26A H 0.2312 0.2578 0.6532 0.044 Uiso 0.50 1 calc PR A 1
H26B H 0.2146 0.2687 0.8424 0.044 Uiso 0.50 1 calc PR A 1
C27 C 0.2821(8) 0.2011(8) 0.796(2) 0.044(4) Uani 0.50 1 d PU A 1
H27A H 0.3028 0.2147 0.9050 0.053 Uiso 0.50 1 calc PR A 1
H27B H 0.3233 0.2086 0.7162 0.053 Uiso 0.50 1 calc PR A 1
C28 C 0.2623(4) 0.1298(4) 0.8005(9) 0.0428(17) Uani 0.50 1 d P A 1
H28A H 0.2882 0.1076 0.8944 0.051 Uiso 0.50 1 calc PR A 1
H28B H 0.2760 0.1076 0.6981 0.051 Uiso 0.50 1 calc PR A 1
C26' C 0.2229(10) 0.2275(9) 0.6805(18) 0.032(3) Uani 0.50 1 d PU A 2
H26C H 0.2150 0.2375 0.5631 0.038 Uiso 0.50 1 calc PR A 2
H26D H 0.2312 0.2690 0.7391 0.038 Uiso 0.50 1 calc PR A 2
C27' C 0.2868(8) 0.1903(7) 0.701(2) 0.036(3) Uani 0.50 1 d PU A 2
H27C H 0.3286 0.2145 0.7605 0.043 Uiso 0.50 1 calc PR A 2
H27D H 0.3066 0.1769 0.5937 0.043 Uiso 0.50 1 calc PR A 2
C28' C 0.2623(4) 0.1298(4) 0.8005(9) 0.0428(17) Uani 0.50 1 d P A 2
H28C H 0.2760 0.0895 0.7422 0.051 Uiso 0.50 1 calc PR A 2
H28D H 0.2894 0.1296 0.9088 0.051 Uiso 0.50 1 calc PR A 2
C29 C 0.1751(4) 0.1343(3) 0.8193(8) 0.0358(15) Uani 1 1 d . . .
H29A H 0.1483 0.0973 0.7649 0.043 Uiso 1 1 calc R A 1
H29B H 0.1618 0.1344 0.9361 0.043 Uiso 1 1 calc R A 1
C30 C -0.0240(4) 0.0738(3) 0.7609(7) 0.0306(13) Uani 1 1 d . . .
H30A H 0.0216 0.0491 0.7231 0.037 Uiso 1 1 calc R . .
H30B H -0.0644 0.0747 0.6723 0.037 Uiso 1 1 calc R . .
C31 C -0.0562(4) 0.0431(3) 0.9143(7) 0.0320(14) Uani 1 1 d . . .
H31A H -0.1132 0.0501 0.9207 0.038 Uiso 1 1 calc R . .
H31B H -0.0451 -0.0039 0.9187 0.038 Uiso 1 1 calc R . .
C32 C -0.0119(4) 0.0792(3) 1.0485(7) 0.0354(15) Uani 1 1 d . . .
H32A H -0.0400 0.0776 1.1524 0.042 Uiso 1 1 calc R . .
H32B H 0.0413 0.0614 1.0661 0.042 Uiso 1 1 calc R . .
C33 C -0.0094(4) 0.1475(3) 0.9816(7) 0.0338(14) Uani 1 1 d . . .
H33A H -0.0581 0.1712 1.0051 0.041 Uiso 1 1 calc R . .
H33B H 0.0356 0.1718 1.0294 0.041 Uiso 1 1 calc R . .
O1 O 0.0242(2) 0.27826(19) 0.8518(5) 0.0274(9) Uani 1 1 d . A .
O2 O 0.1521(2) 0.1957(2) 0.7412(5) 0.0325(10) Uani 1 1 d U A .
O3 O -0.0012(2) 0.1391(2) 0.8065(4) 0.0263(10) Uani 1 1 d . A .
Cr1 Cr 0.03582(6) 0.21604(4) 0.63505(8) 0.0243(2) Uani 1 1 d . . .

loop_
_atom_site_aniso_label
_atom_site_aniso_U_11
_atom_site_aniso_U_22
_atom_site_aniso_U_33
_atom_site_aniso_U_23
_atom_site_aniso_U_13
_atom_site_aniso_U_12
C1 0.036(4) 0.030(3) 0.021(3) -0.004(3) 0.006(3) -0.009(3)
C2 0.027(3) 0.039(4) 0.024(3) -0.012(3) -0.002(2) 0.004(3)
C3 0.039(4) 0.032(3) 0.035(3) -0.006(3) 0.006(3) 0.000(3)
C4 0.044(4) 0.045(4) 0.056(4) -0.011(4) 0.002(4) 0.002(3)
C5 0.025(4) 0.076(6) 0.062(5) -0.042(5) -0.007(3) 0.008(4)
C6 0.039(4) 0.071(6) 0.033(3) -0.012(4) 0.013(3) -0.010(4)
C7 0.037(4) 0.045(4) 0.031(3) 0.000(3) 0.007(3) -0.010(3)
C8 0.032(3) 0.026(3) 0.030(3) 0.005(3) 0.001(3) -0.001(3)
C9 0.043(4) 0.030(3) 0.028(3) 0.009(3) 0.002(3) -0.005(3)
C10 0.057(4) 0.028(3) 0.033(3) 0.014(3) -0.002(3) -0.019(3)
C11 0.093(7) 0.029(4) 0.034(4) 0.000(3) 0.000(4) -0.016(4)
C12 0.095(7) 0.020(3) 0.034(4) 0.001(3) 0.018(4) -0.006(4)
C13 0.058(5) 0.027(3) 0.038(4) 0.008(3) 0.014(3) 0.016(3)
C14 0.050(4) 0.027(3) 0.031(3) 0.003(3) 0.005(3) -0.005(3)
C15 0.032(3) 0.028(3) 0.023(3) 0.001(3) -0.007(2) 0.004(3)
C16 0.028(3) 0.027(3) 0.036(3) 0.003(3) -0.008(3) 0.002(3)
C17 0.028(3) 0.030(3) 0.040(3) -0.008(3) -0.001(3) 0.008(3)
C18 0.033(4) 0.031(4) 0.059(4) -0.002(3) -0.010(3) 0.000(3)
C19 0.031(4) 0.036(4) 0.075(5) 0.011(4) -0.022(4) -0.009(3)
C20 0.033(4) 0.046(4) 0.048(4) 0.016(3) 0.004(3) -0.006(3)
C21 0.028(3) 0.044(4) 0.038(3) -0.002(3) 0.004(3) 0.002(3)
C22 0.035(3) 0.029(3) 0.028(3) 0.004(3) -0.004(3) -0.007(3)
C23 0.051(4) 0.022(3) 0.029(3) 0.001(3) 0.001(3) -0.011(3)
C24 0.046(4) 0.027(3) 0.032(3) -0.006(3) -0.001(3) 0.002(3)
C25 0.029(3) 0.025(3) 0.034(3) -0.003(3) 0.000(3) 0.002(3)
C26 0.029(6) 0.036(9) 0.047(10) -0.005(9) 0.025(9) 0.000(5)
C27 0.024(6) 0.051(10) 0.057(10) -0.009(9) 0.009(8) 0.001(6)
C28 0.032(4) 0.041(4) 0.055(4) -0.007(3) -0.013(3) 0.009(3)
C26' 0.020(6) 0.040(9) 0.036(8) -0.005(9) 0.012(7) -0.003(5)
C27' 0.027(6) 0.036(8) 0.045(8) -0.002(7) 0.017(7) -0.002(5)
C28' 0.032(4) 0.041(4) 0.055(4) -0.007(3) -0.013(3) 0.009(3)
C29 0.031(3) 0.039(4) 0.038(3) 0.001(3) 0.001(3) -0.003(3)
C30 0.031(3) 0.028(3) 0.033(3) 0.002(3) 0.003(3) -0.001(3)
C31 0.039(4) 0.019(3) 0.038(3) 0.002(3) 0.002(3) -0.005(3)
C32 0.052(4) 0.031(3) 0.024(3) 0.000(3) 0.010(3) -0.011(3)
C33 0.050(4) 0.026(3) 0.026(3) -0.002(3) 0.008(3) -0.002(3)
O1 0.031(2) 0.023(2) 0.028(2) 0.0001(18) -0.0063(18) -0.0011(19)
O2 0.020(2) 0.026(2) 0.051(3) 0.000(2) 0.0008(19) -0.0021(18)
O3 0.035(2) 0.021(2) 0.023(2) -0.0010(17) 0.0044(18) -0.0052(18)
Cr1 0.0251(4) 0.0223(4) 0.0254(4) -0.0016(5) 0.0017(3) -0.0008(5)

loop_
_atom_type_symbol
_atom_type_description
_atom_type_scat_dispersion_real
_atom_type_scat_dispersion_imag
_atom_type_scat_source
C C 0.0033 0.0016 'International Tables Vol C Tables 4.2.6.8 and 6.1.1.4'
H H 0.0000 0.0000 'International Tables Vol C Tables 4.2.6.8 and 6.1.1.4'
O O 0.0106 0.0060 'International Tables Vol C Tables 4.2.6.8 and 6.1.1.4'
Cr Cr 0.3209 0.6236 'International Tables Vol C Tables 4.2.6.8 and 6.1.1.4'

loop_
_geom_angle_atom_site_label_1
_geom_angle_atom_site_label_2
_geom_angle_atom_site_label_3
_geom_angle
C2 C1 Cr1 120.5(4)
C2 C1 H1A 107.2
Cr1 C1 H1A 107.2
C2 C1 H1B 107.2
Cr1 C1 H1B 107.2
H1A C1 H1B 106.8
C7 C2 C3 116.5(6)
C7 C2 C1 122.5(6)
C3 C2 C1 121.1(6)
C2 C3 C4 121.1(6)
C2 C3 H3 119.4
C4 C3 H3 119.4
C5 C4 C3 120.8(7)
C5 C4 H4 119.6
C3 C4 H4 119.6
C6 C5 C4 118.8(7)
C6 C5 H5 120.6
C4 C5 H5 120.6
C5 C6 C7 121.5(7)
C5 C6 H6 119.3
C7 C6 H6 119.3
C6 C7 C2 121.3(7)
C6 C7 H7 119.4
C2 C7 H7 119.4
C9 C8 Cr1 117.5(4)
C9 C8 H8A 107.9
Cr1 C8 H8A 107.9
C9 C8 H8B 107.9
Cr1 C8 H8B 107.9
H8A C8 H8B 107.2
C10 C9 C14 114.8(6)
C10 C9 C8 123.1(6)
C14 C9 C8 122.0(6)
C11 C10 C9 122.6(7)
C11 C10 H10 118.7
C9 C10 H10 118.7
C10 C11 C12 120.9(7)
C10 C11 H11 119.5
C12 C11 H11 119.5
C11 C12 C13 119.0(6)
C11 C12 H12 120.5
C13 C12 H12 120.5
C14 C13 C12 120.0(7)
C14 C13 H13 120.0
C12 C13 H13 120.0
C13 C14 C9 122.6(6)
C13 C14 H14 118.7
C9 C14 H14 118.7
C16 C15 Cr1 119.2(4)
C16 C15 H15A 107.5
Cr1 C15 H15A 107.5
C16 C15 H15B 107.5
Cr1 C15 H15B 107.5
H15A C15 H15B 107.0
C17 C16 C21 116.4(6)
C17 C16 C15 121.5(6)
C21 C16 C15 122.1(6)
C18 C17 C16 122.9(6)
C18 C17 H17 118.5
C16 C17 H17 118.5
C17 C18 C19 119.9(7)
C17 C18 H18 120.0
C19 C18 H18 120.0
C20 C19 C18 119.3(6)
C20 C19 H19 120.3
C18 C19 H19 120.3
C19 C20 C21 119.6(6)
C19 C20 H20 120.2
C21 C20 H20 120.2
C20 C21 C16 121.7(6)
C20 C21 H21 119.2
C16 C21 H21 119.2
O1 C22 C23 106.0(5)
O1 C22 H22A 110.5
C23 C22 H22A 110.5
O1 C22 H22B 110.5
C23 C22 H22B 110.5
H22A C22 H22B 108.7
C22 C23 C24 102.6(5)
C22 C23 H23A 111.3
C24 C23 H23A 111.3
C22 C23 H23B 111.3
C24 C23 H23B 111.3
H23A C23 H23B 109.2
C23 C24 C25 101.5(5)
C23 C24 H24A 111.5
C25 C24 H24A 111.5
C23 C24 H24B 111.5
C25 C24 H24B 111.5
H24A C24 H24B 109.3
O1 C25 C24 104.2(5)
O1 C25 H25A 110.9
C24 C25 H25A 110.9
O1 C25 H25B 110.9
C24 C25 H25B 110.9
H25A C25 H25B 108.9
C27 C26 O2 111.6(16)
C27 C26 H26A 109.3
O2 C26 H26A 109.3
C27 C26 H26B 109.3
O2 C26 H26B 109.3
H26A C26 H26B 108.0
C26 C27 C28 111.4(14)
C26 C27 H27A 109.4
C28 C27 H27A 109.4
C26 C27 H27B 109.4
C28 C27 H27B 109.4
H27A C27 H27B 108.0
C27 C28 C29 99.5(7)
C27 C28 H28A 111.9
C29 C28 H28A 111.9
C27 C28 H28B 111.9
C29 C28 H28B 111.9
H28A C28 H28B 109.6
C27' C26' O2 112.2(14)
C27' C26' H26C 109.2
O2 C26' H26C 109.2
C27' C26' H26D 109.2
O2 C26' H26D 109.2
H26C C26' H26D 107.9
C26' C27' H27C 110.3
C26' C27' H27D 110.3
H27C C27' H27D 108.6
O2 C29 C28 105.2(5)
O2 C29 H29A 110.7
C28 C29 H29A 110.7
O2 C29 H29B 110.7
C28 C29 H29B 110.7
H29A C29 H29B 108.8
O3 C30 C31 105.9(4)
O3 C30 H30A 110.6
C31 C30 H30A 110.6
O3 C30 H30B 110.6
C31 C30 H30B 110.6
H30A C30 H30B 108.7
C32 C31 C30 102.1(5)
C32 C31 H31A 111.3
C30 C31 H31A 111.3
C32 C31 H31B 111.3
C30 C31 H31B 111.3
H31A C31 H31B 109.2
C33 C32 C31 102.3(5)
C33 C32 H32A 111.3
C31 C32 H32A 111.3
C33 C32 H32B 111.3
C31 C32 H32B 111.3
H32A C32 H32B 109.2
O3 C33 C32 104.5(5)
O3 C33 H33A 110.9
C32 C33 H33A 110.9
O3 C33 H33B 110.9
C32 C33 H33B 110.9
H33A C33 H33B 108.9
C25 O1 C22 108.9(4)
C25 O1 Cr1 124.8(3)
C22 O1 Cr1 125.2(3)
C26 O2 C29 103.4(9)
C29 O2 C26' 108.5(8)
C26 O2 Cr1 131.9(9)
C29 O2 Cr1 124.6(3)
C26' O2 Cr1 121.8(7)
C30 O3 C33 109.5(4)
C30 O3 Cr1 125.4(3)
C33 O3 Cr1 125.1(3)
C8 Cr1 C1 89.7(2)
C8 Cr1 C15 89.4(2)
C1 Cr1 C15 88.2(2)
C8 Cr1 O2 94.0(2)
C1 Cr1 O2 94.3(2)
C15 Cr1 O2 175.8(2)
C8 Cr1 O1 93.2(2)
C1 Cr1 O1 176.6(2)
C15 Cr1 O1 93.50(19)
O2 Cr1 O1 83.84(16)
C8 Cr1 O3 175.3(2)
C1 Cr1 O3 94.36(19)
C15 Cr1 O3 93.1(2)
O2 Cr1 O3 83.38(16)
O1 Cr1 O3 82.65(14)

loop_
_geom_bond_atom_site_label_1
_geom_bond_atom_site_label_2
_geom_bond_distance
C1 C2 1.470(8)
C1 Cr1 2.142(6)
C1 H1A 0.9900
C1 H1B 0.9900
C2 C7 1.402(9)
C2 C3 1.402(9)
C3 C4 1.403(9)
C3 H3 0.9500
C4 C5 1.371(11)
C4 H4 0.9500
C5 C6 1.368(11)
C5 H5 0.9500
C6 C7 1.389(9)
C6 H6 0.9500
C7 H7 0.9500
C8 C9 1.472(9)
C8 Cr1 2.138(6)
C8 H8A 0.9900
C8 H8B 0.9900
C9 C10 1.402(9)
C9 C14 1.414(9)
C10 C11 1.371(10)
C10 H10 0.9500
C11 C12 1.372(12)
C11 H11 0.9500
C12 C13 1.384(11)
C12 H12 0.9500
C13 C14 1.377(9)
C13 H13 0.9500
C14 H14 0.9500
C15 C16 1.495(9)
C15 Cr1 2.144(6)
C15 H15A 0.9900
C15 H15B 0.9900
C16 C17 1.382(8)
C16 C21 1.407(9)
C17 C18 1.374(9)
C17 H17 0.9500
C18 C19 1.393(10)
C18 H18 0.9500
C19 C20 1.384(10)
C19 H19 0.9500
C20 C21 1.397(9)
C20 H20 0.9500
C21 H21 0.9500
C22 O1 1.458(7)
C22 C23 1.503(8)
C22 H22A 0.9900
C22 H22B 0.9900
C23 C24 1.508(9)
C23 H23A 0.9900
C23 H23B 0.9900
C24 C25 1.518(8)
C24 H24A 0.9900
C24 H24B 0.9900
C25 O1 1.446(7)
C25 H25A 0.9900
C25 H25B 0.9900
C26 C27 1.28(2)
C26 O2 1.454(19)
C26 H26A 0.9900
C26 H26B 0.9900
C27 C28 1.509(17)
C27 H27A 0.9900
C27 H27B 0.9900
C28 C29 1.509(9)
C28 H28A 0.9900
C28 H28B 0.9900
C26' C27' 1.34(2)
C26' O2 1.477(17)
C26' H26C 0.9900
C26' H26D 0.9900
C27' H27C 0.9900
C27' H27D 0.9900
C29 O2 1.469(8)
C29 H29A 0.9900
C29 H29B 0.9900
C30 O3 1.447(7)
C30 C31 1.524(8)
C30 H30A 0.9900
C30 H30B 0.9900
C31 C32 1.514(8)
C31 H31A 0.9900
C31 H31B 0.9900
C32 C33 1.513(8)
C32 H32A 0.9900
C32 H32B 0.9900
C33 O3 1.457(7)
C33 H33A 0.9900
C33 H33B 0.9900
O1 Cr1 2.206(4)
O2 Cr1 2.191(4)
O3 Cr1 2.225(4)
